data_4501797
loop_
_publ_author_name
'Kavuru, Padmini'
'Aboarayes, Dalia'
'Arora, Kapildev K.'
'Clarke, Heather D.'
'Kennedy, Alyssa'
'Marshall, Lissette'
'Ong, Tien Teng'
'Perman, Jason'
'Pujari, Twarita'
'Wojtas, \/Lukasz'
'Zaworotko, Michael J.'

_publ_section_title
;
 Hierarchy of Supramolecular Synthons: Persistent Hydrogen Bonds Between
 Carboxylates and Weakly Acidic Hydroxyl Moieties in Cocrystals of
 Zwitterions
;
_journal_coden_ASTM CGDEFU
_journal_issue 8
_journal_name_full 'Crystal Growth & Design'
_journal_page_first 3568
_journal_page_last 3584
_journal_paper_doi 10.1021/cg100484a
_journal_volume 10
_journal_year 2010
_chemical_formula_moiety 'C14 H12 O3, 2(C5 H11 N O2), H2O'
_chemical_formula_sum 'C24 H36 N2 O8'
_chemical_formula_weight 480.55
_space_group_IT_number 19
_symmetry_cell_setting orthorhombic
_symmetry_space_group_name_Hall 'P 2ac 2ab'
_symmetry_space_group_name_H-M 'P 21 21 21'
_atom_sites_solution_hydrogens geom
_atom_sites_solution_primary direct
_atom_sites_solution_secondary difmap
_audit_creation_method SHELXL-97
_cell_angle_alpha 90.00
_cell_angle_beta 90.00
_cell_angle_gamma 90.00
_cell_formula_units_Z 4
_cell_length_a 9.5079(3)
_cell_length_b 9.6920(3)
_cell_length_c 26.9227(8)
_cell_measurement_reflns_used 3793
_cell_measurement_temperature 100(2)
_cell_measurement_theta_max 133.380
_cell_measurement_theta_min 6.566
_cell_volume 2480.94(13)
_computing_cell_refinement 'SAINT (Bruker, 2002)'
_computing_data_collection 'SMART (Bruker, 2002)'
_computing_data_reduction 'SAINT (Bruker, 2002)'
_computing_publication_material 'SHELXL-97 (Sheldrick, 1997)'
_computing_structure_refinement 'SHELXL-97 (Sheldrick, 1997)'
_computing_structure_solution 'SHELXS-97 (Sheldrick, 1990)'
_diffrn_ambient_temperature 100(2)
_diffrn_measured_fraction_theta_full 0.990
_diffrn_measured_fraction_theta_max 0.990
_diffrn_measurement_device_type 'BRUKER SMART APEXII CCD'
_diffrn_measurement_method 'omega scans'
_diffrn_radiation_monochromator graphite
_diffrn_radiation_source 'fine-focus sealed tube'
_diffrn_radiation_type CuK\a
_diffrn_radiation_wavelength 1.54178
_diffrn_reflns_av_R_equivalents 0.0649
_diffrn_reflns_av_sigmaI/netI 0.0466
_diffrn_reflns_limit_h_max 11
_diffrn_reflns_limit_h_min -10
_diffrn_reflns_limit_k_max 11
_diffrn_reflns_limit_k_min -11
_diffrn_reflns_limit_l_max 31
_diffrn_reflns_limit_l_min -31
_diffrn_reflns_number 21633
_diffrn_reflns_theta_full 67.56
_diffrn_reflns_theta_max 67.56
_diffrn_reflns_theta_min 3.28
_exptl_absorpt_coefficient_mu 0.800
_exptl_absorpt_correction_T_max 0.9611
_exptl_absorpt_correction_T_min 0.8565
_exptl_absorpt_correction_type multi-scan
_exptl_absorpt_process_details 'SADABS; (Sheldrick, 2003)'
_exptl_crystal_colour colourless
_exptl_crystal_density_diffrn 1.287
_exptl_crystal_density_method 'not measured'
_exptl_crystal_description rods
_exptl_crystal_F_000 1032
_exptl_crystal_size_max 0.20
_exptl_crystal_size_mid 0.10
_exptl_crystal_size_min 0.05
_refine_diff_density_max 0.168
_refine_diff_density_min -0.149
_refine_diff_density_rms 0.035
_refine_ls_abs_structure_details 'Flack H D (1983), Acta Cryst. A39, 876-881'
_refine_ls_abs_structure_Flack 0.00(15)
_refine_ls_extinction_coef 0.0039(3)
_refine_ls_extinction_expression Fc^*^=kFc[1+0.001xFc^2^\l^3^/sin(2\q)]^-1/4^
_refine_ls_extinction_method SHELXL
_refine_ls_goodness_of_fit_ref 1.034
_refine_ls_hydrogen_treatment mixed
_refine_ls_matrix_type full
_refine_ls_number_parameters 328
_refine_ls_number_reflns 4407
_refine_ls_number_restraints 0
_refine_ls_restrained_S_all 1.034
_refine_ls_R_factor_all 0.0381
_refine_ls_R_factor_gt 0.0335
_refine_ls_shift/su_max 0.001
_refine_ls_shift/su_mean 0.000
_refine_ls_structure_factor_coef Fsqd
_refine_ls_weighting_details 'calc w=1/[\s^2^(Fo^2^)+(0.0423P)^2^+0.0300P] where P=(Fo^2^+2Fc^2^)/3'
_refine_ls_weighting_scheme calc
_refine_ls_wR_factor_gt 0.0815
_refine_ls_wR_factor_ref 0.0842
_reflns_number_gt 4008
_reflns_number_total 4407
_reflns_threshold_expression >2sigma(I)
_cod_data_source_file cg100484a_si_006.cif
_cod_data_source_block BTNRES
_cod_original_sg_symbol_H-M P212121
_cod_database_code 4501797

loop_
_symmetry_equiv_pos_as_xyz
'x, y, z'
'-x+1/2, -y, z+1/2'
'x+1/2, -y+1/2, -z'
'-x, y+1/2, -z+1/2'

loop_
_atom_site_label
_atom_site_type_symbol
_atom_site_fract_x
_atom_site_fract_y
_atom_site_fract_z
_atom_site_U_iso_or_equiv
_atom_site_adp_type
_atom_site_occupancy
_atom_site_symmetry_multiplicity
_atom_site_calc_flag
_atom_site_refinement_flags
O1 O 0.70252(14) 0.49504(14) 0.20449(5) 0.0235(3) Uani 1 1 d .
H111 H 0.6613 0.5345 0.1808 0.039(7) Uiso 1 1 calc R
O2 O 0.41736(15) 1.07488(14) 0.53502(5) 0.0296(3) Uani 1 1 d .
H211 H 0.4124 1.1001 0.5648 0.048(8) Uiso 1 1 calc R
O3 O 0.67959(14) 0.71472(13) 0.61153(5) 0.0244(3) Uani 1 1 d .
H311 H 0.7056 0.6337 0.6054 0.036(7) Uiso 1 1 calc R
C1 C 0.66148(18) 0.72256(19) 0.52228(7) 0.0202(4) Uani 1 1 d .
H1 H 0.7187 0.6426 0.5192 0.024 Uiso 1 1 calc R
C2 C 0.62961(18) 0.77418(18) 0.56913(7) 0.0187(4) Uani 1 1 d .
C3 C 0.54728(18) 0.89224(19) 0.57431(7) 0.0202(4) Uani 1 1 d .
H3 H 0.5254 0.9271 0.6064 0.024 Uiso 1 1 calc R
C4 C 0.49727(19) 0.95874(18) 0.53177(7) 0.0207(4) Uani 1 1 d .
C5 C 0.52798(19) 0.90723(19) 0.48477(7) 0.0210(4) Uani 1 1 d .
H5 H 0.4935 0.9531 0.4561 0.025 Uiso 1 1 calc R
C6 C 0.60982(18) 0.78764(18) 0.47970(6) 0.0187(4) Uani 1 1 d .
C7 C 0.64342(18) 0.72598(19) 0.43127(7) 0.0206(4) Uani 1 1 d .
H71 H 0.714(2) 0.653(2) 0.4314(8) 0.032(6) Uiso 1 1 d .
C8 C 0.58404(19) 0.75386(19) 0.38743(7) 0.0202(4) Uani 1 1 d .
H81 H 0.513(2) 0.820(2) 0.3860(7) 0.023(5) Uiso 1 1 d .
C9 C 0.61818(19) 0.68851(18) 0.33992(7) 0.0192(4) Uani 1 1 d .
C10 C 0.54939(18) 0.73074(19) 0.29657(7) 0.0212(4) Uani 1 1 d .
H10 H 0.4818 0.8027 0.2985 0.025 Uiso 1 1 calc R
C11 C 0.57721(18) 0.67025(19) 0.25088(7) 0.0207(4) Uani 1 1 d .
H11 H 0.5305 0.7025 0.2219 0.025 Uiso 1 1 calc R
C12 C 0.67352(19) 0.56224(18) 0.24739(7) 0.0200(4) Uani 1 1 d .
C13 C 0.7428(2) 0.5186(2) 0.29038(7) 0.0241(4) Uani 1 1 d .
H13 H 0.8088 0.4452 0.2886 0.029 Uiso 1 1 calc R
C14 C 0.7163(2) 0.58077(19) 0.33522(7) 0.0226(4) Uani 1 1 d .
H14 H 0.7657 0.5502 0.3639 0.027 Uiso 1 1 calc R
N21 N 0.87697(16) 0.03640(16) 0.32822(6) 0.0211(3) Uani 1 1 d .
O21 O 0.88655(14) 0.29408(14) 0.38188(5) 0.0274(3) Uani 1 1 d .
O22 O 1.07823(15) 0.35957(14) 0.33969(5) 0.0333(3) Uani 1 1 d .
C21 C 0.98103(19) 0.2789(2) 0.34963(7) 0.0222(4) Uani 1 1 d .
C22 C 0.98482(19) 0.14764(18) 0.31801(7) 0.0209(4) Uani 1 1 d .
H22A H 0.9751 0.1754 0.2828 0.025 Uiso 1 1 calc R
H22B H 1.0792 0.1058 0.3218 0.025 Uiso 1 1 calc R
C23 C 0.73265(19) 0.0852(2) 0.31407(7) 0.0248(4) Uani 1 1 d .
H23A H 0.7313 0.1091 0.2787 0.030 Uiso 1 1 calc R
H23B H 0.7082 0.1667 0.3338 0.030 Uiso 1 1 calc R
H23C H 0.6642 0.0117 0.3205 0.030 Uiso 1 1 calc R
C24 C 0.8783(2) -0.0067(2) 0.38187(7) 0.0268(4) Uani 1 1 d .
H24A H 0.8227 -0.0912 0.3859 0.032 Uiso 1 1 calc R
H24B H 0.8376 0.0668 0.4023 0.032 Uiso 1 1 calc R
H24C H 0.9754 -0.0240 0.3924 0.032 Uiso 1 1 calc R
C25 C 0.9152(2) -0.08643(19) 0.29702(8) 0.0278(4) Uani 1 1 d .
H25A H 0.9175 -0.0595 0.2619 0.033 Uiso 1 1 calc R
H25B H 0.8450 -0.1593 0.3018 0.033 Uiso 1 1 calc R
H25C H 1.0080 -0.1207 0.3070 0.033 Uiso 1 1 calc R
N31 N 0.40921(15) 0.36484(15) 0.43621(5) 0.0200(3) Uani 1 1 d .
O31 O 0.40586(14) 0.12367(13) 0.37344(5) 0.0244(3) Uani 1 1 d .
O32 O 0.21242(14) 0.04636(13) 0.41175(5) 0.0263(3) Uani 1 1 d .
C31 C 0.30974(19) 0.13074(19) 0.40514(6) 0.0200(4) Uani 1 1 d .
C32 C 0.30254(18) 0.25070(18) 0.44160(6) 0.0202(4) Uani 1 1 d .
H32A H 0.2078 0.2924 0.4390 0.024 Uiso 1 1 calc R
H32B H 0.3113 0.2125 0.4756 0.024 Uiso 1 1 calc R
C34 C 0.55704(19) 0.3108(2) 0.44099(8) 0.0291(5) Uani 1 1 d .
H34A H 0.5785 0.2512 0.4126 0.035 Uiso 1 1 calc R
H34B H 0.5657 0.2577 0.4718 0.035 Uiso 1 1 calc R
H34C H 0.6231 0.3884 0.4417 0.035 Uiso 1 1 calc R
C35 C 0.3897(2) 0.4367(2) 0.38748(7) 0.0276(4) Uani 1 1 d .
H35A H 0.2929 0.4707 0.3850 0.033 Uiso 1 1 calc R
H35B H 0.4082 0.3719 0.3603 0.033 Uiso 1 1 calc R
H35C H 0.4552 0.5145 0.3852 0.033 Uiso 1 1 calc R
C36 C 0.3849(2) 0.4654(2) 0.47769(7) 0.0275(4) Uani 1 1 d .
H36A H 0.4003 0.4192 0.5096 0.033 Uiso 1 1 calc R
H36B H 0.2880 0.4997 0.4761 0.033 Uiso 1 1 calc R
H36C H 0.4504 0.5429 0.4744 0.033 Uiso 1 1 calc R
O41 O 0.84696(17) 0.12099(16) 0.20043(5) 0.0383(4) Uani 1 1 d .
H411 H 0.8625 0.0435 0.1836 0.046 Uiso 1 1 d R
H412 H 0.8329 0.1922 0.1780 0.046 Uiso 1 1 d R

loop_
_atom_site_aniso_label
_atom_site_aniso_U_11
_atom_site_aniso_U_22
_atom_site_aniso_U_33
_atom_site_aniso_U_23
_atom_site_aniso_U_13
_atom_site_aniso_U_12
O1 0.0265(7) 0.0248(7) 0.0191(6) 0.0003(5) -0.0009(6) 0.0021(6)
O2 0.0404(8) 0.0271(7) 0.0212(7) -0.0025(6) -0.0042(6) 0.0168(6)
O3 0.0347(7) 0.0189(7) 0.0196(7) 0.0010(5) -0.0033(5) 0.0068(6)
C1 0.0199(9) 0.0149(9) 0.0258(10) -0.0006(8) -0.0015(7) 0.0006(7)
C2 0.0195(9) 0.0161(9) 0.0206(9) 0.0025(7) -0.0027(7) -0.0027(7)
C3 0.0220(9) 0.0197(9) 0.0189(8) -0.0013(7) 0.0009(7) 0.0006(7)
C4 0.0202(9) 0.0182(9) 0.0237(9) 0.0020(7) -0.0017(7) 0.0015(7)
C5 0.0229(9) 0.0211(10) 0.0190(9) 0.0030(7) -0.0043(7) 0.0008(7)
C6 0.0185(9) 0.0162(9) 0.0215(9) -0.0004(7) -0.0008(7) -0.0033(7)
C7 0.0209(9) 0.0163(9) 0.0245(10) 0.0005(8) 0.0004(7) -0.0020(7)
C8 0.0182(9) 0.0185(9) 0.0240(10) 0.0008(8) 0.0005(7) -0.0012(7)
C9 0.0186(9) 0.0182(9) 0.0207(9) 0.0018(7) 0.0000(7) -0.0050(7)
C10 0.0189(9) 0.0198(9) 0.0248(9) 0.0013(8) -0.0011(7) 0.0002(7)
C11 0.0188(9) 0.0230(10) 0.0202(9) 0.0045(8) -0.0042(7) -0.0020(7)
C12 0.0206(9) 0.0194(9) 0.0200(9) 0.0008(8) 0.0021(7) -0.0044(7)
C13 0.0245(10) 0.0216(10) 0.0261(10) 0.0036(8) 0.0017(8) 0.0039(7)
C14 0.0231(9) 0.0246(10) 0.0201(9) 0.0044(8) -0.0019(8) 0.0008(7)
N21 0.0198(8) 0.0203(8) 0.0230(8) -0.0005(6) 0.0014(6) -0.0029(6)
O21 0.0259(7) 0.0270(7) 0.0295(7) -0.0069(6) 0.0008(6) -0.0012(6)
O22 0.0364(8) 0.0257(8) 0.0376(8) -0.0047(6) 0.0026(6) -0.0119(6)
C21 0.0222(9) 0.0213(9) 0.0230(9) 0.0031(8) -0.0064(8) -0.0011(8)
C22 0.0200(9) 0.0207(10) 0.0221(9) -0.0004(8) 0.0005(7) -0.0028(7)
C23 0.0193(9) 0.0278(11) 0.0274(10) -0.0029(8) -0.0014(8) -0.0014(7)
C24 0.0294(11) 0.0245(10) 0.0264(10) 0.0057(8) -0.0015(8) -0.0048(8)
C25 0.0299(10) 0.0178(9) 0.0359(11) -0.0032(8) 0.0000(9) -0.0021(8)
N31 0.0200(8) 0.0179(8) 0.0221(8) -0.0027(6) -0.0007(6) -0.0011(6)
O31 0.0267(7) 0.0244(7) 0.0222(6) -0.0030(5) -0.0002(6) -0.0007(6)
O32 0.0306(8) 0.0192(7) 0.0290(7) 0.0023(5) -0.0023(6) -0.0082(6)
C31 0.0232(10) 0.0191(9) 0.0178(9) 0.0038(7) -0.0053(7) 0.0004(7)
C32 0.0183(9) 0.0197(9) 0.0226(9) 0.0040(7) 0.0001(7) -0.0037(7)
C34 0.0173(9) 0.0346(11) 0.0355(11) -0.0070(9) -0.0037(8) -0.0010(8)
C35 0.0328(11) 0.0228(10) 0.0272(10) 0.0072(8) 0.0022(8) -0.0069(8)
C36 0.0293(10) 0.0234(10) 0.0298(10) -0.0074(8) -0.0007(8) -0.0027(8)
O41 0.0579(10) 0.0323(8) 0.0247(8) 0.0006(6) 0.0018(7) 0.0092(7)

loop_
_atom_type_symbol
_atom_type_description
_atom_type_scat_dispersion_real
_atom_type_scat_dispersion_imag
_atom_type_scat_source
C C 0.0181 0.0091 'International Tables Vol C Tables 4.2.6.8 and 6.1.1.4'
H H 0.0000 0.0000 'International Tables Vol C Tables 4.2.6.8 and 6.1.1.4'
N N 0.0311 0.0180 'International Tables Vol C Tables 4.2.6.8 and 6.1.1.4'
O O 0.0492 0.0322 'International Tables Vol C Tables 4.2.6.8 and 6.1.1.4'

loop_
_geom_angle_atom_site_label_1
_geom_angle_atom_site_label_2
_geom_angle_atom_site_label_3
_geom_angle
C12 O1 H111 109.5
C4 O2 H211 109.5
C2 O3 H311 109.5
C2 C1 C6 120.34(16)
C2 C1 H1 119.8
C6 C1 H1 119.8
O3 C2 C1 122.09(16)
O3 C2 C3 117.31(16)
C1 C2 C3 120.58(16)
C2 C3 C4 119.20(16)
C2 C3 H3 120.4
C4 C3 H3 120.4
O2 C4 C5 118.19(16)
O2 C4 C3 121.25(16)
C5 C4 C3 120.56(16)
C4 C5 C6 120.09(16)
C4 C5 H5 120.0
C6 C5 H5 120.0
C1 C6 C5 119.21(16)
C1 C6 C7 117.90(15)
C5 C6 C7 122.89(16)
C8 C7 C6 127.57(17)
C8 C7 H71 116.1(13)
C6 C7 H71 116.3(13)
C7 C8 C9 126.21(17)
C7 C8 H81 118.7(12)
C9 C8 H81 115.1(12)
C10 C9 C14 116.90(16)
C10 C9 C8 119.91(16)
C14 C9 C8 123.17(16)
C11 C10 C9 121.78(17)
C11 C10 H10 119.1
C9 C10 H10 119.1
C10 C11 C12 120.14(16)
C10 C11 H11 119.9
C12 C11 H11 119.9
O1 C12 C11 123.53(16)
O1 C12 C13 117.72(16)
C11 C12 C13 118.74(17)
C14 C13 C12 120.64(17)
C14 C13 H13 119.7
C12 C13 H13 119.7
C13 C14 C9 121.78(17)
C13 C14 H14 119.1
C9 C14 H14 119.1
C23 N21 C25 109.21(15)
C23 N21 C24 109.83(14)
C25 N21 C24 108.36(15)
C23 N21 C22 110.42(14)
C25 N21 C22 107.42(14)
C24 N21 C22 111.53(14)
O22 C21 O21 127.42(18)
O22 C21 C22 112.73(16)
O21 C21 C22 119.84(16)
N21 C22 C21 118.37(15)
N21 C22 H22A 107.7
C21 C22 H22A 107.7
N21 C22 H22B 107.7
C21 C22 H22B 107.7
H22A C22 H22B 107.1
N21 C23 H23A 109.5
N21 C23 H23B 109.5
H23A C23 H23B 109.5
N21 C23 H23C 109.5
H23A C23 H23C 109.5
H23B C23 H23C 109.5
N21 C24 H24A 109.5
N21 C24 H24B 109.5
H24A C24 H24B 109.5
N21 C24 H24C 109.5
H24A C24 H24C 109.5
H24B C24 H24C 109.5
N21 C25 H25A 109.5
N21 C25 H25B 109.5
H25A C25 H25B 109.5
N21 C25 H25C 109.5
H25A C25 H25C 109.5
H25B C25 H25C 109.5
C35 N31 C36 109.34(14)
C35 N31 C34 110.65(15)
C36 N31 C34 107.84(14)
C35 N31 C32 110.01(14)
C36 N31 C32 107.53(14)
C34 N31 C32 111.37(14)
O32 C31 O31 127.06(17)
O32 C31 C32 112.02(16)
O31 C31 C32 120.92(16)
N31 C32 C31 117.89(14)
N31 C32 H32A 107.8
C31 C32 H32A 107.8
N31 C32 H32B 107.8
C31 C32 H32B 107.8
H32A C32 H32B 107.2
N31 C34 H34A 109.5
N31 C34 H34B 109.5
H34A C34 H34B 109.5
N31 C34 H34C 109.5
H34A C34 H34C 109.5
H34B C34 H34C 109.5
N31 C35 H35A 109.5
N31 C35 H35B 109.5
H35A C35 H35B 109.5
N31 C35 H35C 109.5
H35A C35 H35C 109.5
H35B C35 H35C 109.5
N31 C36 H36A 109.5
N31 C36 H36B 109.5
H36A C36 H36B 109.5
N31 C36 H36C 109.5
H36A C36 H36C 109.5
H36B C36 H36C 109.5
H411 O41 H412 108.7

loop_
_geom_bond_atom_site_label_1
_geom_bond_atom_site_label_2
_geom_bond_distance
O1 C12 1.354(2)
O1 H111 0.8400
O2 C4 1.361(2)
O2 H211 0.8400
O3 C2 1.364(2)
O3 H311 0.8400
C1 C2 1.390(3)
C1 C6 1.398(2)
C1 H1 0.9500
C2 C3 1.393(3)
C3 C4 1.398(3)
C3 H3 0.9500
C4 C5 1.391(3)
C5 C6 1.403(3)
C5 H5 0.9500
C6 C7 1.469(3)
C7 C8 1.336(3)
C7 H71 0.98(2)
C8 C9 1.464(3)
C8 H81 0.93(2)
C9 C10 1.399(3)
C9 C14 1.406(3)
C10 C11 1.388(3)
C10 H10 0.9500
C11 C12 1.394(3)
C11 H11 0.9500
C12 C13 1.397(3)
C13 C14 1.372(3)
C13 H13 0.9500
C14 H14 0.9500
N21 C23 1.501(2)
N21 C25 1.502(2)
N21 C24 1.504(2)
N21 C22 1.513(2)
O21 C21 1.258(2)
O22 C21 1.240(2)
C21 C22 1.531(2)
C22 H22A 0.9900
C22 H22B 0.9900
C23 H23A 0.9800
C23 H23B 0.9800
C23 H23C 0.9800
C24 H24A 0.9800
C24 H24B 0.9800
C24 H24C 0.9800
C25 H25A 0.9800
C25 H25B 0.9800
C25 H25C 0.9800
N31 C35 1.497(2)
N31 C36 1.500(2)
N31 C34 1.506(2)
N31 C32 1.508(2)
O31 C31 1.252(2)
O32 C31 1.248(2)
C31 C32 1.523(3)
C32 H32A 0.9900
C32 H32B 0.9900
C34 H34A 0.9800
C34 H34B 0.9800
C34 H34C 0.9800
C35 H35A 0.9800
C35 H35B 0.9800
C35 H35C 0.9800
C36 H36A 0.9800
C36 H36B 0.9800
C36 H36C 0.9800
O41 H411 0.8891
O41 H412 0.9268

loop_
_geom_hbond_atom_site_label_D
_geom_hbond_atom_site_label_H
_geom_hbond_atom_site_label_A
_geom_hbond_distance_DH
_geom_hbond_distance_HA
_geom_hbond_distance_DA
_geom_hbond_angle_DHA
_geom_hbond_site_symmetry_A
O1 H111 O31 0.84 1.81 2.6491(18) 172.8 4_655
O2 H211 O21 0.84 1.78 2.5893(18) 160.9 3_466
O3 H311 O32 0.84 1.81 2.6255(18) 164.7 3_556
O41 H411 O22 0.89 1.97 2.845(2) 166.6 4_745
O41 H412 O3 0.93 2.01 2.8858(19) 157.5 2_664

loop_
_geom_torsion_atom_site_label_1
_geom_torsion_atom_site_label_2
_geom_torsion_atom_site_label_3
_geom_torsion_atom_site_label_4
_geom_torsion
C6 C1 C2 O3 -179.09(16)
C6 C1 C2 C3 -0.8(3)
O3 C2 C3 C4 178.18(16)
C1 C2 C3 C4 -0.2(3)
C2 C3 C4 O2 -179.52(16)
C2 C3 C4 C5 0.6(3)
O2 C4 C5 C6 -179.90(16)
C3 C4 C5 C6 0.0(3)
C2 C1 C6 C5 1.3(3)
C2 C1 C6 C7 -178.18(17)
C4 C5 C6 C1 -0.9(3)
C4 C5 C6 C7 178.56(17)
C1 C6 C7 C8 165.83(18)
C5 C6 C7 C8 -13.7(3)
C6 C7 C8 C9 -178.73(17)
C7 C8 C9 C10 -178.43(17)
C7 C8 C9 C14 3.1(3)
C14 C9 C10 C11 -0.5(3)
C8 C9 C10 C11 -179.12(17)
C9 C10 C11 C12 1.5(3)
C10 C11 C12 O1 177.65(17)
C10 C11 C12 C13 -1.3(3)
O1 C12 C13 C14 -178.87(17)
C11 C12 C13 C14 0.1(3)
C12 C13 C14 C9 0.9(3)
C10 C9 C14 C13 -0.7(3)
C8 C9 C14 C13 177.88(18)
C23 N21 C22 C21 68.1(2)
C25 N21 C22 C21 -172.94(16)
C24 N21 C22 C21 -54.3(2)
O22 C21 C22 N21 176.62(15)
O21 C21 C22 N21 -2.6(2)
C35 N31 C32 C31 63.99(19)
C36 N31 C32 C31 -177.02(15)
C34 N31 C32 C31 -59.1(2)
O32 C31 C32 N31 -176.79(14)
O31 C31 C32 N31 3.8(2)
